data_4085680
loop_
_publ_author_name
'Garrido, Roberto'
'Hern\'andez-Montes, Paulo S.'
'Gordillo, \'Alvaro'
'G\'omez-Sal, Pilar'
'L\'opez-Mardomingo, Carmen'
'de Jes\'us, Ernesto'

_publ_section_title
;
 Water-Soluble Palladium(II) Complexes with Sulfonated N-Heterocyclic
 Carbenes in Suzuki Cross-Coupling and Hydrodehalogenation Reactions
;
_journal_issue 10
_journal_name_full Organometallics
_journal_page_first 1855
_journal_paper_doi 10.1021/om501295b
_journal_volume 34
_journal_year 2015
_chemical_compound_source 'synthesis as described'
_chemical_formula_moiety 'C49 H100 Cl3 N2 Na3 O17 Pd1 S13'
_chemical_formula_sum 'C49 H100 Cl3 N2 Na3 O17 Pd S13'
_chemical_formula_weight 1687.81
_chemical_name_systematic
;
 ?
;
_space_group_IT_number 2
_symmetry_cell_setting triclinic
_symmetry_Int_Tables_number 2
_symmetry_space_group_name_Hall '-P 1'
_symmetry_space_group_name_H-M 'P -1'
_atom_sites_solution_hydrogens geom
_atom_sites_solution_primary direct
_atom_sites_solution_secondary difmap
_audit_conform_dict_location ftp://ftp.iucr.org/pub/cif_core.dic
_audit_conform_dict_name cif_core.dic
_audit_conform_dict_version 2.4
_audit_creation_date 2011-07-14T19:14:37-00:00
_audit_creation_method 'WinGX routine CIF_UPDATE'
_cell_angle_alpha 105.246(10)
_cell_angle_beta 98.497(10)
_cell_angle_gamma 108.882(10)
_cell_formula_units_Z 2
_cell_length_a 13.207(3)
_cell_length_b 17.168(2)
_cell_length_c 19.774(2)
_cell_measurement_reflns_used 265
_cell_measurement_temperature 200(2)
_cell_measurement_theta_max 17.23
_cell_measurement_theta_min 3.34
_cell_measurement_wavelength 0.71073
_cell_volume 3957.5(12)
_computing_cell_refinement 'Dirax/lsq (Duisenberg & Schreurs, 1989-2000)'
_computing_data_collection 'Collect (Bruker AXS BV, 1997-2004)'
_computing_data_reduction 'EvalCCD (Duisenberg & Schreurs 1990-2000)'
_computing_molecular_graphics 'Ortep-3 for Windows (Farrugia, 1997)'
_computing_publication_material 'WinGX publication routines (Farrugia, 1999)'
_computing_structure_refinement 'SHELXL-97 (Sheldrick, 2008)'
_computing_structure_solution 'SIR92 (Giacovazzo et al, 1993)'
_diffrn_ambient_temperature 200(2)
_diffrn_detector 'CCD plate'
_diffrn_detector_area_resol_mean 9
_diffrn_measured_fraction_theta_full 0.985
_diffrn_measured_fraction_theta_max 0.985
_diffrn_measurement_device '95mm CCD camera on \k-goniostat'
_diffrn_measurement_device_type KappaCCD
_diffrn_measurement_method 'CCD rotation images, thick slices'
_diffrn_orient_matrix_type X=UH
_diffrn_orient_matrix_UB_11 0.01
_diffrn_orient_matrix_UB_12 0
_diffrn_orient_matrix_UB_13 0
_diffrn_orient_matrix_UB_21 0
_diffrn_orient_matrix_UB_22 0.01
_diffrn_orient_matrix_UB_23 0
_diffrn_orient_matrix_UB_31 0
_diffrn_orient_matrix_UB_32 0
_diffrn_orient_matrix_UB_33 0.01
_diffrn_radiation_monochromator graphite
_diffrn_radiation_probe x-ray
_diffrn_radiation_type MoK\a
_diffrn_radiation_wavelength 0.71073
_diffrn_reflns_av_R_equivalents 0.1006
_diffrn_reflns_av_unetI/netI 0.0575
_diffrn_reflns_limit_h_max 17
_diffrn_reflns_limit_h_min -17
_diffrn_reflns_limit_k_max 22
_diffrn_reflns_limit_k_min -22
_diffrn_reflns_limit_l_max 25
_diffrn_reflns_limit_l_min -25
_diffrn_reflns_number 89916
_diffrn_reflns_theta_full 27.5
_diffrn_reflns_theta_max 27.5
_diffrn_reflns_theta_min 3.06
_diffrn_source 'Enraf Nonius FR590'
_exptl_absorpt_coefficient_mu 0.752
_exptl_absorpt_correction_type none
_exptl_crystal_colour orange
_exptl_crystal_density_diffrn 1.416
_exptl_crystal_density_method 'not measured'
_exptl_crystal_description prism
_exptl_crystal_F_000 1764
_exptl_crystal_size_max 0.4
_exptl_crystal_size_mid 0.3
_exptl_crystal_size_min 0.3
_refine_diff_density_max 2.205
_refine_diff_density_min -1.871
_refine_diff_density_rms 0.138
_refine_ls_extinction_method none
_refine_ls_goodness_of_fit_ref 1.082
_refine_ls_hydrogen_treatment constr
_refine_ls_matrix_type full
_refine_ls_number_parameters 803
_refine_ls_number_reflns 17936
_refine_ls_number_restraints 0
_refine_ls_restrained_S_all 1.082
_refine_ls_R_factor_all 0.1209
_refine_ls_R_factor_gt 0.0761
_refine_ls_shift/su_max 0
_refine_ls_shift/su_mean 0
_refine_ls_structure_factor_coef Fsqd
_refine_ls_weighting_details 'calc w=1/[\s^2^(Fo^2^)+(0.0395P)^2^+31.2411P] where P=(Fo^2^+2Fc^2^)/3'
_refine_ls_weighting_scheme calc
_refine_ls_wR_factor_gt 0.164
_refine_ls_wR_factor_ref 0.2001
_reflns_number_gt 12580
_reflns_number_total 17936
_reflns_threshold_expression >2\s(I)
_cod_data_source_file om501295b_si_002.cif
_cod_data_source_block import
_cod_depositor_comments 'Adding full bibliography for 4085680.cif.'
_cod_original_cell_volume 3957.5(11)
_cod_original_formula_sum 'C49 H100 Cl3 N2 Na3 O17 Pd1 S13'
_cod_database_code 4085680

loop_
_symmetry_equiv_pos_as_xyz
'x, y, z'
'-x, -y, -z'

loop_
_atom_site_label
_atom_site_type_symbol
_atom_site_fract_x
_atom_site_fract_y
_atom_site_fract_z
_atom_site_U_iso_or_equiv
_atom_site_adp_type
_atom_site_occupancy
_atom_site_symmetry_multiplicity
_atom_site_calc_flag
_atom_site_refinement_flags
_atom_site_disorder_assembly
_atom_site_disorder_group
C1 C 0.5539(4) 0.2700(3) 0.2518(3) 0.0249(11) Uani 1 1 d . . .
C2 C 0.6615(4) 0.3319(4) 0.1861(3) 0.0334(13) Uani 1 1 d . . .
H2 H 0.6825 0.3555 0.1507 0.04 Uiso 1 1 calc R . .
C3 C 0.7280(5) 0.3228(4) 0.2386(3) 0.0330(13) Uani 1 1 d . . .
H3 H 0.8042 0.3388 0.2468 0.04 Uiso 1 1 calc R . .
C4 C 0.7060(4) 0.2606(4) 0.3381(3) 0.0290(12) Uani 1 1 d . . .
C5 C 0.7512(5) 0.3237(4) 0.4066(3) 0.0335(13) Uani 1 1 d . . .
C6 C 0.8007(5) 0.3004(4) 0.4611(3) 0.0359(13) Uani 1 1 d . . .
H6 H 0.8312 0.3408 0.5077 0.043 Uiso 1 1 calc R . .
C7 C 0.8056(4) 0.2190(4) 0.4480(3) 0.0312(12) Uani 1 1 d . . .
C8 C 0.7608(5) 0.1581(4) 0.3790(3) 0.0317(12) Uani 1 1 d . . .
H8 H 0.7639 0.1031 0.3706 0.038 Uiso 1 1 calc R . .
C9 C 0.7115(4) 0.1773(4) 0.3222(3) 0.0309(12) Uani 1 1 d . . .
C10 C 0.6720(5) 0.1124(4) 0.2452(4) 0.0411(15) Uani 1 1 d . . .
H10 H 0.6178 0.1268 0.2168 0.049 Uiso 1 1 calc R . .
C11 C 0.7681(7) 0.1205(6) 0.2106(4) 0.063(2) Uani 1 1 d . . .
H11A H 0.7425 0.0796 0.1622 0.095 Uiso 1 1 calc R . .
H11B H 0.8235 0.1086 0.2386 0.095 Uiso 1 1 calc R . .
H11C H 0.7994 0.1787 0.209 0.095 Uiso 1 1 calc R . .
C12 C 0.6168(7) 0.0188(5) 0.2428(5) 0.064(2) Uani 1 1 d . . .
H12A H 0.5556 0.0138 0.2644 0.095 Uiso 1 1 calc R . .
H12B H 0.6694 0.0027 0.269 0.095 Uiso 1 1 calc R . .
H12C H 0.5906 -0.0193 0.1933 0.095 Uiso 1 1 calc R . .
C13 C 0.7557(6) 0.4166(4) 0.4217(4) 0.0484(18) Uani 1 1 d . . .
H13 H 0.6996 0.416 0.3829 0.058 Uiso 1 1 calc R . .
C14 C 0.8676(8) 0.4764(5) 0.4196(5) 0.074(3) Uani 1 1 d . . .
H14A H 0.8692 0.5346 0.4289 0.111 Uiso 1 1 calc R . .
H14B H 0.88 0.4561 0.3726 0.111 Uiso 1 1 calc R . .
H14C H 0.9246 0.4763 0.4559 0.111 Uiso 1 1 calc R . .
C15 C 0.7282(9) 0.4497(6) 0.4932(5) 0.078(3) Uani 1 1 d . . .
H15A H 0.7318 0.5083 0.5011 0.117 Uiso 1 1 calc R . .
H15B H 0.7805 0.449 0.532 0.117 Uiso 1 1 calc R . .
H15C H 0.6549 0.4128 0.4915 0.117 Uiso 1 1 calc R . .
C16 C 0.4570(4) 0.2922(4) 0.1448(3) 0.0258(11) Uani 1 1 d . . .
C17 C 0.4075(4) 0.2174(4) 0.0822(3) 0.0271(11) Uani 1 1 d . . .
C18 C 0.3112(4) 0.2108(4) 0.0367(3) 0.0289(12) Uani 1 1 d . . .
H18 H 0.2751 0.162 -0.0048 0.035 Uiso 1 1 calc R . .
C19 C 0.2688(4) 0.2747(4) 0.0519(3) 0.0264(11) Uani 1 1 d . . .
C20 C 0.3223(5) 0.3494(4) 0.1109(3) 0.0303(12) Uani 1 1 d . . .
H20 H 0.2933 0.3926 0.1194 0.036 Uiso 1 1 calc R . .
C21 C 0.4207(4) 0.3612(4) 0.1586(3) 0.0271(11) Uani 1 1 d . . .
C22 C 0.4575(5) 0.1492(4) 0.0615(3) 0.0353(13) Uani 1 1 d . . .
H22 H 0.5038 0.1512 0.106 0.042 Uiso 1 1 calc R . .
C23 C 0.3715(6) 0.0569(4) 0.0261(4) 0.0482(17) Uani 1 1 d . . .
H23A H 0.408 0.0169 0.0145 0.072 Uiso 1 1 calc R . .
H23B H 0.3245 0.0533 -0.0175 0.072 Uiso 1 1 calc R . .
H23C H 0.3277 0.0422 0.0589 0.072 Uiso 1 1 calc R . .
C24 C 0.5322(6) 0.1721(5) 0.0118(5) 0.0531(19) Uani 1 1 d . . .
H24A H 0.564 0.129 -0.001 0.08 Uiso 1 1 calc R . .
H24B H 0.5902 0.2284 0.0366 0.08 Uiso 1 1 calc R . .
H24C H 0.4893 0.1733 -0.0313 0.08 Uiso 1 1 calc R . .
C25 C 0.4856(5) 0.4476(4) 0.2185(3) 0.0354(13) Uani 1 1 d . . .
H25 H 0.5306 0.4369 0.2564 0.042 Uiso 1 1 calc R . .
C26 C 0.4148(6) 0.4914(5) 0.2527(4) 0.0511(18) Uani 1 1 d . . .
H26A H 0.4615 0.5455 0.29 0.077 Uiso 1 1 calc R . .
H26B H 0.3678 0.4539 0.2734 0.077 Uiso 1 1 calc R . .
H26C H 0.3702 0.5027 0.2164 0.077 Uiso 1 1 calc R . .
C27 C 0.5643(6) 0.5083(5) 0.1879(4) 0.0545(19) Uani 1 1 d . . .
H27A H 0.6062 0.5634 0.2254 0.082 Uiso 1 1 calc R . .
H27B H 0.5221 0.5172 0.1488 0.082 Uiso 1 1 calc R . .
H27C H 0.6138 0.4824 0.1703 0.082 Uiso 1 1 calc R . .
C28 C 0.3331(7) 0.0482(6) 0.4837(4) 0.064(2) Uani 1 1 d . . .
H28A H 0.2738 0.0044 0.4916 0.097 Uiso 1 1 calc R . .
H28B H 0.3039 0.0826 0.4616 0.097 Uiso 1 1 calc R . .
H28C H 0.3853 0.0851 0.5292 0.097 Uiso 1 1 calc R . .
C29 C 0.5003(7) 0.0929(7) 0.4226(5) 0.078(3) Uani 1 1 d . . .
H29A H 0.5462 0.0772 0.3925 0.117 Uiso 1 1 calc R . .
H29B H 0.5453 0.1282 0.4707 0.117 Uiso 1 1 calc R . .
H29C H 0.464 0.1253 0.4028 0.117 Uiso 1 1 calc R . .
C30 C 0.3980(7) -0.2213(7) 0.3559(5) 0.078(3) Uani 1 1 d . . .
H30A H 0.4305 -0.1771 0.3357 0.118 Uiso 1 1 calc R . .
H30B H 0.4551 -0.2346 0.3807 0.118 Uiso 1 1 calc R . .
H30C H 0.3595 -0.2006 0.3896 0.118 Uiso 1 1 calc R . .
C31 C 0.2631(11) -0.3799(8) 0.3420(6) 0.092(4) Uani 1 1 d . . .
H31A H 0.2098 -0.4367 0.3125 0.138 Uiso 1 1 calc R . .
H31B H 0.2308 -0.3518 0.3763 0.138 Uiso 1 1 calc R . .
H31C H 0.3266 -0.3856 0.3675 0.138 Uiso 1 1 calc R . .
C32 C -0.0621(9) -0.4061(6) 0.2723(5) 0.075(3) Uani 1 1 d . . .
H32A H -0.0887 -0.3961 0.3152 0.112 Uiso 1 1 calc R . .
H32B H 0.0173 -0.3823 0.2856 0.112 Uiso 1 1 calc R . .
H32C H -0.0885 -0.4678 0.2471 0.112 Uiso 1 1 calc R . .
C33 C -0.0473(8) -0.3868(6) 0.1437(5) 0.067(2) Uani 1 1 d . . .
H33A H -0.0654 -0.3643 0.106 0.1 Uiso 1 1 calc R . .
H33B H -0.0741 -0.4493 0.1243 0.1 Uiso 1 1 calc R . .
H33C H 0.0316 -0.3637 0.1627 0.1 Uiso 1 1 calc R . .
C34 C -0.3983(8) -0.2024(7) 0.2412(5) 0.072(3) Uani 1 1 d . . .
H34A H -0.3975 -0.1482 0.2713 0.108 Uiso 1 1 calc R . .
H34B H -0.3645 -0.2282 0.2708 0.108 Uiso 1 1 calc R . .
H34C H -0.4733 -0.2414 0.217 0.108 Uiso 1 1 calc R . .
C35 C -0.3416(8) -0.2928(6) 0.1324(7) 0.085(3) Uani 1 1 d . . .
H35A H -0.3052 -0.2952 0.0938 0.127 Uiso 1 1 calc R . .
H35B H -0.4191 -0.328 0.113 0.127 Uiso 1 1 calc R . .
H35C H -0.3101 -0.3146 0.1667 0.127 Uiso 1 1 calc R . .
C38 C 0.1938(6) -0.1362(6) 0.0781(4) 0.058(2) Uani 1 1 d . . .
H38A H 0.1197 -0.1469 0.0538 0.087 Uiso 1 1 calc R . .
H38B H 0.2315 -0.1551 0.0431 0.087 Uiso 1 1 calc R . .
H38C H 0.2325 -0.0749 0.104 0.087 Uiso 1 1 calc R . .
C39 C 0.3354(6) -0.1601(6) 0.1732(5) 0.061(2) Uani 1 1 d . . .
H39A H 0.3505 -0.1862 0.2088 0.092 Uiso 1 1 calc R . .
H39B H 0.3675 -0.0977 0.1948 0.092 Uiso 1 1 calc R . .
H39C H 0.3667 -0.1777 0.1338 0.092 Uiso 1 1 calc R . .
C40 C -0.0771(6) -0.0809(6) 0.3992(4) 0.0518(18) Uani 1 1 d . . .
H40A H -0.0583 -0.12 0.4208 0.078 Uiso 1 1 calc R . .
H40B H -0.13 -0.1139 0.3532 0.078 Uiso 1 1 calc R . .
H40C H -0.1085 -0.0478 0.4305 0.078 Uiso 1 1 calc R . .
C41 C -0.0179(6) 0.0522(5) 0.3475(4) 0.0463(16) Uani 1 1 d . . .
H41A H 0.038 0.0958 0.3368 0.07 Uiso 1 1 calc R . .
H41B H -0.0515 0.08 0.381 0.07 Uiso 1 1 calc R . .
H41C H -0.0732 0.0139 0.3036 0.07 Uiso 1 1 calc R . .
C44 C 0.6097(13) 0.6364(11) 0.4716(8) 0.134(6) Uani 1 1 d . . .
H44A H 0.5647 0.6565 0.5001 0.201 Uiso 1 1 calc R . .
H44B H 0.662 0.6231 0.501 0.201 Uiso 1 1 calc R . .
H44C H 0.5635 0.5849 0.4315 0.201 Uiso 1 1 calc R . .
C45 C 0.730(3) 0.6625(11) 0.3928(9) 0.293(19) Uani 1 1 d . . .
H45A H 0.7776 0.6933 0.3683 0.44 Uiso 1 1 calc R . .
H45B H 0.6697 0.6131 0.3577 0.44 Uiso 1 1 calc R . .
H45C H 0.7709 0.6427 0.424 0.44 Uiso 1 1 calc R . .
C46 C 0.8154(9) 0.4395(7) 0.9427(7) 0.094(3) Uani 1 1 d . . .
H46A H 0.8357 0.414 0.9001 0.142 Uiso 1 1 calc R . .
H46B H 0.8279 0.4124 0.9781 0.142 Uiso 1 1 calc R . .
H46C H 0.8595 0.5009 0.9624 0.142 Uiso 1 1 calc R . .
C47 C 0.6669(10) 0.4766(9) 1.0075(7) 0.115(5) Uani 1 1 d . . .
H47A H 0.5929 0.4744 1.0053 0.172 Uiso 1 1 calc R . .
H47B H 0.7176 0.5364 1.0245 0.172 Uiso 1 1 calc R . .
H47C H 0.6855 0.4478 1.0402 0.172 Uiso 1 1 calc R . .
C48 C 0.8915(9) 0.2645(7) 0.1100(5) 0.081(3) Uani 1 1 d . . .
H48A H 0.822 0.2221 0.0784 0.122 Uiso 1 1 calc R . .
H48B H 0.887 0.2758 0.1594 0.122 Uiso 1 1 calc R . .
H48C H 0.9488 0.2424 0.1034 0.122 Uiso 1 1 calc R . .
C49 C 1.0518(9) 0.4229(8) 0.1553(7) 0.098(4) Uani 1 1 d . . .
H49A H 1.0815 0.4802 0.1517 0.147 Uiso 1 1 calc R . .
H49B H 1.1024 0.3942 0.1466 0.147 Uiso 1 1 calc R . .
H49C H 1.0411 0.4276 0.203 0.147 Uiso 1 1 calc R . .
N1 N 0.6618(4) 0.2848(3) 0.2787(2) 0.0266(10) Uani 1 1 d . . .
N2 N 0.5545(4) 0.2992(3) 0.1945(2) 0.0257(9) Uani 1 1 d . . .
O12 O 0.0653(4) -0.0069(3) 0.1881(3) 0.0443(11) Uani 1 1 d . . .
O13 O -0.2055(4) -0.1331(4) 0.2167(3) 0.0557(14) Uani 1 1 d . . .
O14 O -0.1306(4) -0.2139(5) 0.0742(3) 0.0686(18) Uani 1 1 d . . .
O15 O -0.1349(5) -0.3431(4) -0.0100(4) 0.088(2) Uani 1 1 d . . .
O16 O -0.0590(4) -0.2053(5) -0.0264(4) 0.088(2) Uani 1 1 d . . .
O1 O 0.8430(6) 0.4009(5) 0.1147(5) 0.088(2) Uani 1 1 d . . .
O23 O -0.0474(4) -0.2593(3) 0.2509(3) 0.0474(12) Uani 1 1 d . . .
O2 O 0.5950(8) 0.7156(7) 0.3787(5) 0.119(3) Uani 1 1 d . . .
O31 O 0.3199(4) -0.0461(3) 0.3515(2) 0.0432(11) Uani 1 1 d . . .
O32 O 0.2066(4) -0.2947(3) 0.2603(3) 0.0475(12) Uani 1 1 d . . .
O33 O 0.1906(5) -0.1948(4) 0.4282(3) 0.0622(16) Uani 1 1 d . . .
O34 O 0.0178(5) -0.2643(5) 0.4528(4) 0.092(2) Uani 1 1 d . . .
O35 O 0.1237(6) -0.1100(4) 0.5134(3) 0.0727(19) Uani 1 1 d . . .
O5 O 0.6140(8) 0.3301(6) 0.9051(6) 0.129(4) Uani 1 1 d . . .
O3 O -0.0108(6) 0.3579(6) 0.2935(5) 0.114(3) Uani 1 1 d . . .
O123 O 0.1506(3) -0.1485(3) 0.2005(2) 0.0327(9) Uani 1 1 d . . .
O456 O 0.0737(3) -0.0637(3) 0.3253(2) 0.0345(9) Uani 1 1 d . . .
Na1 Na 0.21862(18) 0.00174(15) 0.27343(12) 0.0313(5) Uani 1 1 d . A .
Na2 Na -0.03775(18) -0.14477(15) 0.19883(12) 0.0317(5) Uani 1 1 d . A .
Na3 Na 0.14634(19) -0.17876(16) 0.31438(12) 0.0335(5) Uani 1 1 d . A .
S1 S 0.9220(2) 0.3610(2) 0.08952(15) 0.0791(7) Uani 1 1 d . . .
S2 S 0.6846(3) 0.7223(3) 0.4371(2) 0.1094(11) Uani 1 1 d . . .
S13 S -0.32399(14) -0.18319(12) 0.17641(10) 0.0445(4) Uani 1 1 d . . .
S14 S -0.13734(12) -0.25835(10) 0.00142(8) 0.0338(3) Uani 1 1 d . . .
S23 S -0.11088(15) -0.35523(13) 0.21522(13) 0.0578(5) Uani 1 1 d . . .
S4 S 0.6756(2) 0.4237(2) 0.92000(15) 0.0828(8) Uani 1 1 d . . .
S31 S 0.39983(13) -0.00266(12) 0.42578(9) 0.0438(4) Uani 1 1 d . . .
S32 S 0.30414(18) -0.31621(15) 0.28590(11) 0.0561(5) Uani 1 1 d . . .
S33 S 0.12499(13) -0.19476(12) 0.48060(9) 0.0395(4) Uani 1 1 d . . .
S123 S 0.18960(14) -0.19461(11) 0.13999(10) 0.0439(4) Uani 1 1 d . . .
S456 S 0.04354(12) -0.00903(12) 0.38655(8) 0.0384(4) Uani 1 1 d . . .
Cl1 Cl 0.46896(16) 0.36712(11) 0.36341(10) 0.0489(4) Uani 1 1 d . . .
Cl2 Cl 0.28017(14) 0.17552(11) 0.34533(9) 0.0433(4) Uani 1 1 d . . .
Cl3 Cl 0.38860(13) 0.08559(10) 0.21693(9) 0.0403(3) Uani 1 1 d . . .
Pd01 Pd 0.42944(3) 0.22629(3) 0.29230(2) 0.02691(11) Uani 1 1 d . . .
S3 S 0.0455(2) 0.2920(2) 0.31023(19) 0.0496(12) Uani 0.564(7) 1 d P B .
C36 C -0.0701(8) 0.0131(7) 0.0902(5) 0.076(3) Uani 1 1 d . A 1
H36A H -0.1344 -0.0278 0.0965 0.114 Uiso 1 1 calc R A 1
H36B H -0.0444 -0.0167 0.0524 0.114 Uiso 1 1 calc R A 1
H36C H -0.0886 0.0578 0.0773 0.114 Uiso 1 1 calc R A 1
C37 C 0.1371(9) 0.1288(11) 0.1483(10) 0.165(9) Uani 1 1 d . A 1
H37A H 0.2004 0.1593 0.1892 0.247 Uiso 1 1 calc R A 1
H37B H 0.1123 0.1702 0.1339 0.247 Uiso 1 1 calc R A 1
H37C H 0.1569 0.0959 0.1089 0.247 Uiso 1 1 calc R A 1
S03 S 0.1001(6) 0.3729(5) 0.3238(4) 0.087(2) Uiso 0.436(7) 1 d P B 2
S12 S 0.0343(2) 0.0604(2) 0.17123(17) 0.0359(9) Uani 0.524(5) 1 d P A .
C42 C 0.0634(11) 0.3044(8) 0.3932(8) 0.111(4) Uani 1 1 d . B 1
H42A H -0.0069 0.2806 0.4033 0.166 Uiso 1 1 calc R B 1
H42B H 0.0984 0.3655 0.4208 0.166 Uiso 1 1 calc R B 1
H42C H 0.1096 0.2747 0.4062 0.166 Uiso 1 1 calc R B 1
C43 C 0.1714(14) 0.3342(13) 0.2959(14) 0.221(13) Uani 1 1 d . B 1
H43A H 0.1636 0.3281 0.2455 0.332 Uiso 1 1 calc R B 1
H43B H 0.2161 0.3036 0.3093 0.332 Uiso 1 1 calc R B 1
H43C H 0.2063 0.3949 0.3246 0.332 Uiso 1 1 calc R B 1
S012 S 0.0780(3) 0.0338(2) 0.12540(18) 0.0357(10) Uiso 0.476(5) 1 d P A 2

loop_
_atom_site_aniso_label
_atom_site_aniso_U_11
_atom_site_aniso_U_22
_atom_site_aniso_U_33
_atom_site_aniso_U_23
_atom_site_aniso_U_13
_atom_site_aniso_U_12
C1 0.024(2) 0.026(3) 0.023(3) 0.006(2) -0.004(2) 0.012(2)
C2 0.020(3) 0.040(3) 0.041(3) 0.019(3) 0.006(2) 0.008(2)
C3 0.021(3) 0.039(3) 0.037(3) 0.013(3) 0.004(2) 0.010(2)
C4 0.024(3) 0.034(3) 0.030(3) 0.014(2) -0.001(2) 0.013(2)
C5 0.031(3) 0.033(3) 0.032(3) 0.009(2) -0.005(2) 0.013(2)
C6 0.040(3) 0.041(3) 0.032(3) 0.016(3) 0.003(3) 0.022(3)
C7 0.023(3) 0.041(3) 0.033(3) 0.019(3) 0.002(2) 0.014(2)
C8 0.025(3) 0.031(3) 0.042(3) 0.019(3) 0.003(2) 0.012(2)
C9 0.022(3) 0.033(3) 0.036(3) 0.011(2) 0.000(2) 0.011(2)
C10 0.037(3) 0.038(3) 0.040(3) 0.005(3) -0.008(3) 0.017(3)
C11 0.062(5) 0.065(5) 0.049(5) -0.002(4) 0.008(4) 0.026(4)
C12 0.064(5) 0.036(4) 0.067(5) -0.003(4) -0.010(4) 0.017(4)
C13 0.062(5) 0.039(4) 0.037(4) 0.008(3) -0.011(3) 0.024(3)
C14 0.078(6) 0.035(4) 0.086(7) 0.015(4) -0.018(5) 0.014(4)
C15 0.112(8) 0.074(6) 0.046(5) -0.002(4) -0.003(5) 0.062(6)
C16 0.018(2) 0.033(3) 0.028(3) 0.017(2) 0.003(2) 0.008(2)
C17 0.026(3) 0.032(3) 0.028(3) 0.014(2) 0.007(2) 0.013(2)
C18 0.022(3) 0.029(3) 0.029(3) 0.008(2) -0.003(2) 0.008(2)
C19 0.020(2) 0.034(3) 0.027(3) 0.013(2) 0.001(2) 0.011(2)
C20 0.028(3) 0.034(3) 0.032(3) 0.013(2) 0.003(2) 0.016(2)
C21 0.025(3) 0.028(3) 0.029(3) 0.014(2) 0.003(2) 0.010(2)
C22 0.032(3) 0.040(3) 0.039(3) 0.015(3) 0.006(3) 0.020(3)
C23 0.048(4) 0.038(4) 0.055(4) 0.011(3) 0.007(3) 0.018(3)
C24 0.045(4) 0.062(5) 0.067(5) 0.028(4) 0.032(4) 0.027(4)
C25 0.033(3) 0.036(3) 0.034(3) 0.012(3) -0.001(2) 0.011(3)
C26 0.057(4) 0.046(4) 0.040(4) -0.002(3) 0.004(3) 0.024(4)
C27 0.050(4) 0.036(4) 0.059(5) 0.012(3) 0.006(4) -0.001(3)
C28 0.049(5) 0.079(6) 0.049(5) 0.007(4) 0.009(4) 0.017(4)
C29 0.037(4) 0.102(8) 0.061(5) 0.029(5) -0.006(4) -0.011(4)
C30 0.051(5) 0.102(8) 0.075(6) 0.014(6) -0.004(4) 0.042(5)
C31 0.130(10) 0.103(8) 0.097(8) 0.064(7) 0.044(7) 0.080(8)
C32 0.096(7) 0.063(6) 0.081(6) 0.047(5) 0.027(6) 0.031(5)
C33 0.070(6) 0.058(5) 0.061(5) 0.023(4) 0.000(4) 0.014(4)
C34 0.058(5) 0.075(6) 0.082(6) 0.029(5) 0.031(5) 0.018(5)
C35 0.055(5) 0.050(5) 0.131(9) 0.013(6) 0.038(6) 0.006(4)
C38 0.045(4) 0.077(6) 0.041(4) 0.024(4) 0.011(3) 0.008(4)
C39 0.046(4) 0.072(6) 0.088(6) 0.035(5) 0.034(4) 0.035(4)
C40 0.041(4) 0.076(5) 0.051(4) 0.033(4) 0.018(3) 0.027(4)
C41 0.047(4) 0.048(4) 0.053(4) 0.014(3) 0.021(3) 0.029(3)
C44 0.148(14) 0.186(16) 0.103(10) 0.086(11) 0.049(10) 0.071(12)
C45 0.59(5) 0.088(11) 0.082(11) -0.044(9) -0.079(19) 0.11(2)
C46 0.090(8) 0.076(7) 0.113(9) 0.026(7) 0.034(7) 0.027(6)
C47 0.089(8) 0.130(11) 0.097(9) -0.009(8) 0.035(7) 0.039(8)
C48 0.097(8) 0.095(8) 0.056(5) 0.020(5) 0.020(5) 0.046(6)
C49 0.068(7) 0.113(9) 0.135(11) 0.055(8) 0.041(7) 0.043(7)
N1 0.019(2) 0.028(2) 0.029(2) 0.0105(19) -0.0022(18) 0.0071(18)
N2 0.020(2) 0.029(2) 0.029(2) 0.0143(19) 0.0018(18) 0.0074(18)
O12 0.039(2) 0.042(3) 0.048(3) 0.022(2) -0.002(2) 0.012(2)
O13 0.030(2) 0.059(3) 0.060(3) 0.001(3) 0.008(2) 0.010(2)
O14 0.046(3) 0.114(5) 0.033(3) 0.004(3) -0.009(2) 0.038(3)
O15 0.075(4) 0.052(3) 0.108(5) 0.000(3) -0.049(4) 0.039(3)
O16 0.025(3) 0.159(7) 0.090(5) 0.088(5) 0.006(3) 0.017(3)
O1 0.068(4) 0.081(5) 0.148(7) 0.056(5) 0.061(5) 0.040(4)
O23 0.042(3) 0.040(3) 0.061(3) 0.025(2) 0.006(2) 0.013(2)
O2 0.114(7) 0.166(9) 0.116(7) 0.078(6) 0.013(5) 0.085(7)
O31 0.033(2) 0.051(3) 0.038(2) 0.016(2) -0.0068(19) 0.013(2)
O32 0.050(3) 0.055(3) 0.045(3) 0.019(2) 0.006(2) 0.030(2)
O33 0.079(4) 0.107(5) 0.049(3) 0.050(3) 0.036(3) 0.069(4)
O34 0.046(3) 0.126(6) 0.097(5) 0.078(5) -0.018(3) 0.008(4)
O35 0.113(5) 0.094(5) 0.056(3) 0.040(3) 0.024(3) 0.082(4)
O5 0.100(6) 0.078(6) 0.179(10) 0.002(6) 0.054(6) 0.022(5)
O3 0.061(4) 0.160(8) 0.118(6) 0.014(6) 0.005(4) 0.071(5)
O123 0.033(2) 0.037(2) 0.031(2) 0.0094(18) 0.0096(17) 0.0170(18)
O456 0.032(2) 0.039(2) 0.038(2) 0.0134(19) 0.0111(18) 0.0185(19)
Na1 0.0249(11) 0.0348(12) 0.0319(12) 0.0142(10) 0.0028(9) 0.0077(9)
Na2 0.0251(11) 0.0339(12) 0.0325(12) 0.0109(10) 0.0031(9) 0.0085(9)
Na3 0.0313(12) 0.0392(13) 0.0332(12) 0.0166(10) 0.0046(9) 0.0156(10)
S1 0.0760(16) 0.116(2) 0.0802(17) 0.0561(16) 0.0455(14) 0.0512(16)
S2 0.134(3) 0.114(3) 0.105(2) 0.049(2) 0.025(2) 0.071(2)
S13 0.0335(8) 0.0450(9) 0.0533(10) 0.0215(8) 0.0064(7) 0.0105(7)
S14 0.0256(7) 0.0437(8) 0.0318(7) 0.0148(6) -0.0026(6) 0.0152(6)
S23 0.0332(9) 0.0456(10) 0.0916(16) 0.0347(11) 0.0070(9) 0.0057(8)
S4 0.0845(18) 0.0868(19) 0.0714(16) 0.0113(14) -0.0007(13) 0.0466(16)
S31 0.0312(8) 0.0565(10) 0.0400(9) 0.0197(8) -0.0033(7) 0.0144(7)
S32 0.0683(13) 0.0774(14) 0.0460(10) 0.0237(10) 0.0184(9) 0.0531(12)
S33 0.0379(8) 0.0597(10) 0.0374(8) 0.0290(8) 0.0098(7) 0.0291(8)
S123 0.0388(9) 0.0340(8) 0.0497(10) 0.0048(7) 0.0205(7) 0.0055(7)
S456 0.0286(7) 0.0509(9) 0.0305(8) 0.0048(7) 0.0047(6) 0.0166(7)
Cl1 0.0603(11) 0.0346(8) 0.0489(10) 0.0111(7) 0.0214(8) 0.0130(8)
Cl2 0.0423(8) 0.0410(8) 0.0514(9) 0.0196(7) 0.0252(7) 0.0127(7)
Cl3 0.0364(8) 0.0320(8) 0.0456(9) 0.0092(6) 0.0152(7) 0.0054(6)
Pd01 0.0235(2) 0.0296(2) 0.0278(2) 0.01355(17) 0.00425(16) 0.00816(17)
S3 0.0273(15) 0.054(2) 0.054(2) 0.0104(15) 0.0064(13) 0.0066(14)
C36 0.063(5) 0.084(6) 0.074(6) 0.023(5) -0.023(5) 0.038(5)
C37 0.052(6) 0.219(16) 0.252(18) 0.213(16) -0.006(8) 0.000(8)
S12 0.0320(15) 0.0384(17) 0.0385(17) 0.0174(13) 0.0056(12) 0.0126(12)
C42 0.087(8) 0.091(9) 0.144(12) 0.042(8) 0.034(8) 0.016(7)
C43 0.169(15) 0.28(2) 0.48(4) 0.31(3) 0.25(2) 0.198(17)

loop_
_atom_type_symbol
_atom_type_description
_atom_type_scat_dispersion_real
_atom_type_scat_dispersion_imag
_atom_type_scat_source
C C 0.0033 0.0016 'International Tables Vol C Tables 4.2.6.8 and 6.1.1.4'
H H 0 0 'International Tables Vol C Tables 4.2.6.8 and 6.1.1.4'
N N 0.0061 0.0033 'International Tables Vol C Tables 4.2.6.8 and 6.1.1.4'
O O 0.0106 0.006 'International Tables Vol C Tables 4.2.6.8 and 6.1.1.4'
Na Na 0.0362 0.0249 'International Tables Vol C Tables 4.2.6.8 and 6.1.1.4'
S S 0.1246 0.1234 'International Tables Vol C Tables 4.2.6.8 and 6.1.1.4'
Cl Cl 0.1484 0.1585 'International Tables Vol C Tables 4.2.6.8 and 6.1.1.4'
Pd Pd -0.9988 1.0072 'International Tables Vol C Tables 4.2.6.8 and 6.1.1.4'

loop_
_exptl_crystal_face_index_h
_exptl_crystal_face_index_k
_exptl_crystal_face_index_l
_exptl_crystal_face_perp_dist
-13 14 -5 0.186
1 1 -3 0.185
5 -8 6 0.126
-3 -2 7 0.149
1 -7 -3 0.127
-1 3 1 0.188
6 -1 2 0.184
-8 2 -3 0.131
-3 5 1 0.154
4 -1 9 0.172
-3 1 -5 0.187

loop_
_geom_angle_atom_site_label_1
_geom_angle_atom_site_label_2
_geom_angle_atom_site_label_3
_geom_angle
_geom_angle_site_symmetry_3
N2 C1 N1 104.3(5) .
N2 C1 Pd01 128.2(4) .
N1 C1 Pd01 127.3(4) .
C3 C2 N2 106.8(5) .
C2 C3 N1 107.0(5) .
C5 C4 C9 123.1(5) .
C5 C4 N1 118.4(5) .
C9 C4 N1 118.2(5) .
C4 C5 C6 116.9(5) .
C4 C5 C13 122.7(5) .
C6 C5 C13 120.2(5) .
C7 C6 C5 121.8(6) .
C6 C7 C8 119.8(5) .
C6 C7 S33 119.6(5) 2_656
C8 C7 S33 120.6(4) 2_656
C9 C8 C7 121.4(5) .
C8 C9 C4 117.0(5) .
C8 C9 C10 120.5(5) .
C4 C9 C10 122.3(5) .
C11 C10 C12 109.8(7) .
C11 C10 C9 110.1(5) .
C12 C10 C9 112.5(6) .
C14 C13 C15 111.6(7) .
C14 C13 C5 110.3(6) .
C15 C13 C5 111.5(7) .
C21 C16 C17 123.2(5) .
C21 C16 N2 118.9(5) .
C17 C16 N2 117.7(5) .
C18 C17 C16 116.5(5) .
C18 C17 C22 120.4(5) .
C16 C17 C22 123.0(5) .
C19 C18 C17 121.4(5) .
C18 C19 C20 121.0(5) .
C18 C19 S14 120.1(4) 2
C20 C19 S14 118.8(4) 2
C19 C20 C21 120.8(5) .
C16 C21 C20 116.7(5) .
C16 C21 C25 122.9(5) .
C20 C21 C25 120.3(5) .
C17 C22 C23 113.4(5) .
C17 C22 C24 109.6(5) .
C23 C22 C24 110.3(6) .
C26 C25 C21 114.2(5) .
C26 C25 C27 109.9(6) .
C21 C25 C27 108.6(5) .
C1 N1 C3 111.0(4) .
C1 N1 C4 126.9(5) .
C3 N1 C4 122.1(4) .
C1 N2 C2 110.9(4) .
C1 N2 C16 125.1(4) .
C2 N2 C16 123.8(5) .
S12 O12 S012 47.0(2) .
S12 O12 Na1 131.2(3) .
S012 O12 Na1 123.1(3) .
S12 O12 Na2 133.4(3) .
S012 O12 Na2 137.0(3) .
Na1 O12 Na2 88.16(16) .
S13 O13 Na2 134.0(3) .
S14 O14 Na2 153.0(3) .
S23 O23 Na3 130.4(3) .
S23 O23 Na2 127.6(3) .
Na3 O23 Na2 88.46(17) .
S31 O31 Na1 134.4(3) .
S31 O31 Na3 126.3(3) .
Na1 O31 Na3 84.97(15) .
S32 O32 Na3 132.0(3) .
S33 O33 Na3 126.5(3) .
S03 O3 S3 49.2(4) .
S123 O123 Na1 130.6(2) .
S123 O123 Na3 125.0(2) .
Na1 O123 Na3 85.71(15) .
S123 O123 Na2 128.8(2) .
Na1 O123 Na2 85.47(15) .
Na3 O123 Na2 86.26(15) .
S456 O456 Na1 121.4(2) .
S456 O456 Na3 133.6(3) .
Na1 O456 Na3 85.57(15) .
S456 O456 Na2 128.0(2) .
Na1 O456 Na2 85.88(15) .
Na3 O456 Na2 87.15(16) .
O31 Na1 O12 156.90(19) .
O31 Na1 O123 81.93(17) .
O12 Na1 O123 79.36(16) .
O31 Na1 O456 81.58(17) .
O12 Na1 O456 81.34(17) .
O123 Na1 O456 77.81(15) .
O31 Na1 Cl2 104.46(14) .
O12 Na1 Cl2 94.32(14) .
O123 Na1 Cl2 173.59(14) .
O456 Na1 Cl2 102.43(13) .
O31 Na1 Cl3 99.09(14) .
O12 Na1 Cl3 98.69(14) .
O123 Na1 Cl3 104.79(13) .
O456 Na1 Cl3 177.37(15) .
Cl2 Na1 Cl3 74.95(7) .
O31 Na1 Na3 49.12(13) .
O12 Na1 Na3 107.82(14) .
O123 Na1 Na3 47.88(11) .
O456 Na1 Na3 47.66(11) .
Cl2 Na1 Na3 136.52(10) .
Cl3 Na1 Na3 134.49(10) .
O31 Na1 Na2 110.72(14) .
O12 Na1 Na2 46.25(12) .
O123 Na1 Na2 48.75(11) .
O456 Na1 Na2 47.94(11) .
Cl2 Na1 Na2 126.89(9) .
Cl3 Na1 Na2 133.61(9) .
Na3 Na1 Na2 61.61(7) .
O13 Na2 O14 86.6(2) .
O13 Na2 O12 103.9(2) .
O14 Na2 O12 95.7(2) .
O13 Na2 O23 96.8(2) .
O14 Na2 O23 107.1(2) .
O12 Na2 O23 149.99(18) .
O13 Na2 O456 97.03(18) .
O14 Na2 O456 174.5(2) .
O12 Na2 O456 79.38(16) .
O23 Na2 O456 76.68(17) .
O13 Na2 O123 171.24(19) .
O14 Na2 O123 102.13(18) .
O12 Na2 O123 76.56(16) .
O23 Na2 O123 79.75(16) .
O456 Na2 O123 74.38(14) .
O13 Na2 Na1 128.73(16) .
O14 Na2 Na1 128.38(18) .
O12 Na2 Na1 45.58(11) .
O23 Na2 Na1 104.42(14) .
O456 Na2 Na1 46.18(11) .
O123 Na2 Na1 45.78(11) .
O13 Na2 Na3 126.25(17) .
O14 Na2 Na3 134.16(18) .
O12 Na2 Na3 104.25(13) .
O23 Na2 Na3 45.76(12) .
O456 Na2 Na3 45.99(11) .
O123 Na2 Na3 46.14(11) .
Na1 Na2 Na3 58.71(7) .
O33 Na3 O23 112.9(2) .
O33 Na3 O32 90.21(19) .
O23 Na3 O32 95.21(19) .
O33 Na3 O456 109.73(19) .
O23 Na3 O456 77.36(16) .
O32 Na3 O456 160.06(18) .
O33 Na3 O123 165.6(2) .
O23 Na3 O123 80.96(17) .
O32 Na3 O123 84.54(16) .
O456 Na3 O123 76.08(15) .
O33 Na3 O31 89.8(2) .
O23 Na3 O31 151.22(18) .
O32 Na3 O31 102.43(19) .
O456 Na3 O31 78.42(16) .
O123 Na3 O31 78.31(16) .
O33 Na3 Na1 128.03(19) .
O23 Na3 Na1 105.42(13) .
O32 Na3 Na1 120.32(15) .
O456 Na3 Na1 46.77(11) .
O123 Na3 Na1 46.41(11) .
O31 Na3 Na1 45.91(11) .
O33 Na3 Na2 145.52(16) .
O23 Na3 Na2 45.78(12) .
O32 Na3 Na2 115.31(14) .
O456 Na3 Na2 46.85(11) .
O123 Na3 Na2 47.61(11) .
O31 Na3 Na2 105.60(13) .
Na1 Na3 Na2 59.69(7) .
O1 S1 C48 106.7(5) .
O1 S1 C49 105.9(5) .
C48 S1 C49 98.1(6) .
O2 S2 C45 98.7(9) .
O2 S2 C44 101.1(7) .
C45 S2 C44 91.3(11) .
O13 S13 C34 106.8(4) .
O13 S13 C35 108.5(4) .
C34 S13 C35 97.6(5) .
O14 S14 O16 111.4(4) .
O14 S14 O15 113.6(4) .
O16 S14 O15 113.5(5) .
O14 S14 C19 107.2(3) 2
O16 S14 C19 104.5(3) 2
O15 S14 C19 105.9(3) 2
O23 S23 C32 106.3(4) .
O23 S23 C33 104.8(4) .
C32 S23 C33 97.2(5) .
O5 S4 C46 105.8(6) .
O5 S4 C47 105.4(7) .
C46 S4 C47 97.7(6) .
O31 S31 C28 106.7(3) .
O31 S31 C29 106.3(4) .
C28 S31 C29 97.9(5) .
O32 S32 C30 105.9(4) .
O32 S32 C31 106.1(4) .
C30 S32 C31 96.6(6) .
O35 S33 O34 114.7(5) .
O35 S33 O33 112.2(4) .
O34 S33 O33 112.5(4) .
O35 S33 C7 105.8(3) 2_656
O34 S33 C7 104.9(3) 2_656
O33 S33 C7 105.9(3) 2_656
O123 S123 C38 105.4(3) .
O123 S123 C39 106.1(3) .
C38 S123 C39 96.9(4) .
O456 S456 C40 106.0(3) .
O456 S456 C41 105.3(3) .
C40 S456 C41 98.3(3) .
Pd01 Cl2 Na1 96.94(7) .
Pd01 Cl3 Na1 96.69(7) .
C1 Pd01 Cl1 88.90(16) .
C1 Pd01 Cl3 90.08(16) .
Cl1 Pd01 Cl3 177.98(7) .
C1 Pd01 Cl2 178.36(16) .
Cl1 Pd01 Cl2 89.88(6) .
Cl3 Pd01 Cl2 91.17(6) .
S03 S3 C42 91.4(6) .
S03 S3 O3 56.9(5) .
C42 S3 O3 108.2(6) .
S03 S3 C43 55.0(7) .
C42 S3 C43 107.1(10) .
O3 S3 C43 101.9(6) .
S3 S03 O3 73.9(6) .
S012 S12 O12 72.5(3) .
S012 S12 C37 58.0(7) .
O12 S12 C37 111.2(6) .
S012 S12 C36 75.2(4) .
O12 S12 C36 108.9(4) .
C37 S12 C36 101.5(6) .
S12 S012 O12 60.6(3) .

loop_
_geom_bond_atom_site_label_1
_geom_bond_atom_site_label_2
_geom_bond_distance
_geom_bond_site_symmetry_2
C1 N2 1.353(7) .
C1 N1 1.360(6) .
C1 Pd01 1.953(6) .
C2 C3 1.333(8) .
C2 N2 1.394(7) .
C3 N1 1.387(7) .
C4 C5 1.391(8) .
C4 C9 1.409(8) .
C4 N1 1.451(7) .
C5 C6 1.391(8) .
C5 C13 1.524(9) .
C6 C7 1.376(8) .
C7 C8 1.385(8) .
C7 S33 1.783(5) 2_656
C8 C9 1.383(8) .
C9 C10 1.526(9) .
C10 C11 1.513(11) .
C10 C12 1.518(10) .
C13 C14 1.517(12) .
C13 C15 1.522(11) .
C16 C21 1.395(8) .
C16 C17 1.410(8) .
C16 N2 1.450(6) .
C17 C18 1.398(7) .
C17 C22 1.518(8) .
C18 C19 1.372(8) .
C19 C20 1.374(8) .
C19 S14 1.787(5) 2
C20 C21 1.409(7) .
C21 C25 1.512(8) .
C22 C23 1.519(9) .
C22 C24 1.526(9) .
C25 C26 1.508(9) .
C25 C27 1.532(10) .
C28 S31 1.766(9) .
C29 S31 1.769(9) .
C30 S32 1.763(10) .
C31 S32 1.775(10) .
C32 S23 1.767(9) .
C33 S23 1.800(10) .
C34 S13 1.761(9) .
C35 S13 1.775(9) .
C38 S123 1.771(8) .
C39 S123 1.781(8) .
C40 S456 1.769(7) .
C41 S456 1.775(7) .
C44 S2 1.844(15) .
C45 S2 1.50(2) .
C46 S4 1.746(12) .
C47 S4 1.770(11) .
C48 S1 1.744(11) .
C49 S1 1.788(12) .
O12 S12 1.444(5) .
O12 S012 1.581(6) .
O12 Na1 2.373(5) .
O12 Na2 2.400(5) .
O13 S13 1.491(5) .
O13 Na2 2.357(5) .
O14 S14 1.416(5) .
O14 Na2 2.368(5) .
O15 S14 1.424(6) .
O16 S14 1.423(6) .
O1 S1 1.497(7) .
O23 S23 1.494(5) .
O23 Na3 2.425(5) .
O23 Na2 2.426(5) .
O2 S2 1.479(8) .
O31 S31 1.511(4) .
O31 Na1 2.370(5) .
O31 Na3 2.495(5) .
O32 S32 1.506(5) .
O32 Na3 2.428(5) .
O33 S33 1.446(5) .
O33 Na3 2.350(5) .
O34 S33 1.437(6) .
O35 S33 1.436(6) .
O5 S4 1.470(9) .
O3 S03 1.409(9) .
O3 S3 1.617(9) .
O123 S123 1.507(4) .
O123 Na1 2.388(5) .
O123 Na3 2.445(5) .
O123 Na2 2.504(5) .
O456 S456 1.514(4) .
O456 Na1 2.402(5) .
O456 Na3 2.437(5) .
O456 Na2 2.472(5) .
Na1 Cl2 2.728(3) .
Na1 Cl3 2.803(3) .
Na1 Na3 3.287(3) .
Na1 Na2 3.321(3) .
Na2 Na3 3.384(3) .
S14 C19 1.787(5) 2
S33 C7 1.783(5) 2_656
Cl1 Pd01 2.2964(18) .
Cl2 Pd01 2.3927(16) .
Cl3 Pd01 2.3180(17) .
S3 S03 1.274(8) .
S3 C42 1.568(14) .
S3 C43 1.685(13) .
C36 S12 1.751(8) .
C37 S12 1.691(11) .
S12 S012 1.212(5) .
